data_1507177
loop_
_publ_author_name
'Ikeda, Mari'
'Matsu-Ura, Aya'
'Kuwahara, Shunsuke'
'Lee, Shim Sung'
'Habata, Yoichi'

_publ_section_title
;
 Hg(2+)-sensing system based on structures of complexes.
;
_journal_issue 6
_journal_name_full 'Organic letters'
_journal_page_first 1564
_journal_page_last 1567
_journal_paper_doi 10.1021/ol3002943
_journal_volume 14
_journal_year 2012
_chemical_absolute_configuration syn
_chemical_formula_sum 'C56 H62 F12 Hg2 N6 O16 S4'
_chemical_formula_weight 1832.54
_chemical_name_systematic
; 
 ? 
;
_space_group_IT_number 4
_symmetry_cell_setting monoclinic
_symmetry_space_group_name_Hall 'P 2yb'
_symmetry_space_group_name_H-M 'P 1 21 1'
_atom_sites_solution_hydrogens geom
_atom_sites_solution_primary direct
_atom_sites_solution_secondary difmap
_audit_creation_method SHELXL-97
_cell_angle_alpha 90.00
_cell_angle_beta 100.2210(10)
_cell_angle_gamma 90.00
_cell_formula_units_Z 2
_cell_length_a 17.5092(10)
_cell_length_b 10.4960(6)
_cell_length_c 18.0138(11)
_cell_measurement_temperature 100
_cell_volume 3258.0(3)
_computing_cell_refinement 'Bruker SMART'
_computing_data_collection 'Bruker SMART'
_computing_data_reduction 'Bruker SAINT'
_computing_molecular_graphics 'Bruker SHELXTL'
_computing_publication_material 'Bruker SHELXTL'
_computing_structure_refinement 'SHELXL-97 (Sheldrick, 1997)'
_computing_structure_solution 'SHELXS-97 (Sheldrick, 1990)'
_diffrn_ambient_temperature 100
_diffrn_detector_area_resol_mean 8.366
_diffrn_measured_fraction_theta_full 0.994
_diffrn_measured_fraction_theta_max 0.994
_diffrn_measurement_device_type 'CCD area detector'
_diffrn_measurement_method 'phi and omega scans'
_diffrn_radiation_monochromator graphite
_diffrn_radiation_source 'fine-focus sealed tube'
_diffrn_radiation_type MoK\a
_diffrn_radiation_wavelength 0.71073
_diffrn_reflns_av_R_equivalents 0.0228
_diffrn_reflns_av_sigmaI/netI 0.0582
_diffrn_reflns_limit_h_max 23
_diffrn_reflns_limit_h_min -22
_diffrn_reflns_limit_k_max 13
_diffrn_reflns_limit_k_min -13
_diffrn_reflns_limit_l_max 16
_diffrn_reflns_limit_l_min -23
_diffrn_reflns_number 24061
_diffrn_reflns_theta_full 28.35
_diffrn_reflns_theta_max 28.35
_diffrn_reflns_theta_min 1.15
_exptl_absorpt_coefficient_mu 4.940
_exptl_absorpt_correction_T_max 0.5072
_exptl_absorpt_correction_T_min 0.2535
_exptl_absorpt_correction_type empirical
_exptl_absorpt_process_details 'SADABS; Sheldrick, 1996'
_exptl_crystal_colour colorless
_exptl_crystal_density_diffrn 1.868
_exptl_crystal_density_method 'not measured'
_exptl_crystal_description block
_exptl_crystal_F_000 1800
_exptl_crystal_size_max 0.38
_exptl_crystal_size_mid 0.25
_exptl_crystal_size_min 0.16
_refine_diff_density_max 3.437
_refine_diff_density_min -1.685
_refine_diff_density_rms 0.283
_refine_ls_abs_structure_details 'Flack H D (1983), Acta Cryst. A39, 876-881'
_refine_ls_abs_structure_Flack 0.016(5)
_refine_ls_extinction_method none
_refine_ls_goodness_of_fit_ref 1.059
_refine_ls_hydrogen_treatment constr
_refine_ls_matrix_type full
_refine_ls_number_parameters 874
_refine_ls_number_reflns 15242
_refine_ls_number_restraints 13
_refine_ls_restrained_S_all 1.060
_refine_ls_R_factor_all 0.0425
_refine_ls_R_factor_gt 0.0381
_refine_ls_shift/su_max 0.002
_refine_ls_shift/su_mean 0.000
_refine_ls_structure_factor_coef Fsqd
_refine_ls_weighting_details 'calc w=1/[\s^2^(Fo^2^)+(0.0552P)^2^+0.8731P] where P=(Fo^2^+2Fc^2^)/3'
_refine_ls_weighting_scheme calc
_refine_ls_wR_factor_gt 0.0968
_refine_ls_wR_factor_ref 0.1035
_reflns_number_gt 13952
_reflns_number_total 15242
_reflns_threshold_expression >2sigma(I)
_cod_data_source_file ol3002943_si_002.cif
_cod_data_source_block p21
_cod_depositor_comments
;
The following automatic conversions were performed:

'_symmetry_cell_setting' value 'Monoclinic' changed to 'monoclinic'
according to /home/saulius/struct/CIF-dictionaries/cif_core.dic
dictionary named 'cif_core.dic' version 2.4.1 from 2010-06-29.

Automatic conversion script
Id: cif_fix_values 1715 2011-07-08 13:25:40Z adriana 
;
_cod_original_sg_symbol_H-M P2(1)
_cod_database_code 1507177

loop_
_symmetry_equiv_pos_as_xyz
'x, y, z'
'-x, y+1/2, -z'

loop_
_atom_site_label
_atom_site_type_symbol
_atom_site_fract_x
_atom_site_fract_y
_atom_site_fract_z
_atom_site_U_iso_or_equiv
_atom_site_adp_type
_atom_site_occupancy
_atom_site_symmetry_multiplicity
_atom_site_calc_flag
_atom_site_refinement_flags
C1 C 0.1545(3) 0.2978(7) 0.4218(4) 0.0191(13) Uani 1 1 d .
H1A H 0.1452 0.3499 0.3752 0.023 Uiso 1 1 calc R
H1B H 0.1246 0.2178 0.4113 0.023 Uiso 1 1 calc R
C2 C 0.2410(3) 0.2656(6) 0.4412(4) 0.0157(13) Uani 1 1 d .
C3 C 0.2827(4) 0.2524(6) 0.3824(4) 0.0197(13) Uani 1 1 d .
H3 H 0.2576 0.2633 0.3315 0.024 Uiso 1 1 calc R
C4 C 0.3607(4) 0.2234(6) 0.3988(4) 0.0207(13) Uani 1 1 d .
H4 H 0.3900 0.2175 0.3593 0.025 Uiso 1 1 calc R
C5 C 0.3557(4) 0.2123(6) 0.5276(4) 0.0185(13) Uani 1 1 d .
H5 H 0.3812 0.1966 0.5779 0.022 Uiso 1 1 calc R
C6 C 0.2785(4) 0.2437(6) 0.5143(4) 0.0205(14) Uani 1 1 d .
H6 H 0.2509 0.2503 0.5550 0.025 Uiso 1 1 calc R
C7 C 0.1296(3) 0.5056(6) 0.4733(4) 0.0187(13) Uani 1 1 d .
H7A H 0.1047 0.5467 0.5124 0.022 Uiso 1 1 calc R
H7B H 0.1008 0.5311 0.4232 0.022 Uiso 1 1 calc R
C8 C 0.2140(3) 0.5500(6) 0.4818(4) 0.0144(12) Uani 1 1 d .
C9 C 0.2480(4) 0.5743(6) 0.4196(4) 0.0199(14) Uani 1 1 d .
H9 H 0.2181 0.5692 0.3702 0.024 Uiso 1 1 calc R
C10 C 0.3256(4) 0.6061(7) 0.4293(4) 0.0199(14) Uani 1 1 d .
H10 H 0.3484 0.6238 0.3863 0.024 Uiso 1 1 calc R
C11 C 0.3374(4) 0.5935(7) 0.5601(4) 0.0207(14) Uani 1 1 d .
H11 H 0.3682 0.6015 0.6089 0.025 Uiso 1 1 calc R
C12 C 0.2591(4) 0.5622(7) 0.5525(4) 0.0205(14) Uani 1 1 d .
H12 H 0.2366 0.5492 0.5962 0.025 Uiso 1 1 calc R
C13 C 0.0566(3) 0.3229(6) 0.5082(4) 0.0173(13) Uani 1 1 d .
H13 H 0.0556 0.3681 0.5568 0.021 Uiso 1 1 calc R
C14 C 0.0625(4) 0.1830(6) 0.5260(4) 0.0254(15) Uani 1 1 d .
H14A H 0.0548 0.1341 0.4789 0.038 Uiso 1 1 calc R
H14B H 0.0225 0.1595 0.5553 0.038 Uiso 1 1 calc R
H14C H 0.1139 0.1643 0.5554 0.038 Uiso 1 1 calc R
C15 C -0.0221(3) 0.3529(6) 0.4554(4) 0.0174(12) Uani 1 1 d .
C16 C -0.0268(3) 0.3671(6) 0.3791(4) 0.0214(13) Uani 1 1 d .
H16 H 0.0188 0.3575 0.3579 0.026 Uiso 1 1 calc R
C17 C -0.0977(4) 0.3957(7) 0.3309(5) 0.0287(16) Uani 1 1 d .
H17 H -0.0994 0.4083 0.2784 0.034 Uiso 1 1 calc R
C18 C -0.1635(4) 0.4050(7) 0.3612(5) 0.0296(17) Uani 1 1 d .
H18 H -0.2115 0.4211 0.3289 0.035 Uiso 1 1 calc R
C19 C -0.1623(4) 0.3915(7) 0.4383(5) 0.0272(15) Uani 1 1 d U
C20 C -0.2307(4) 0.4085(8) 0.4705(6) 0.038(2) Uani 1 1 d .
H20 H -0.2789 0.4244 0.4383 0.046 Uiso 1 1 calc R
C21 C -0.2279(4) 0.4023(7) 0.5458(6) 0.041(2) Uani 1 1 d .
H21 H -0.2736 0.4170 0.5662 0.049 Uiso 1 1 calc R
C22 C -0.1574(5) 0.3741(8) 0.5947(6) 0.039(2) Uani 1 1 d .
H22 H -0.1560 0.3706 0.6476 0.047 Uiso 1 1 calc R
C23 C -0.0908(4) 0.3518(7) 0.5661(4) 0.0249(14) Uani 1 1 d .
H23 H -0.0447 0.3284 0.5994 0.030 Uiso 1 1 calc R
C24 C -0.0897(4) 0.3632(6) 0.4872(4) 0.0190(14) Uani 1 1 d U
C25 C 0.6697(4) 0.1949(6) 0.0452(4) 0.0218(14) Uani 1 1 d .
H25A H 0.6743 0.1569 0.0961 0.026 Uiso 1 1 calc R
H25B H 0.6396 0.2748 0.0448 0.026 Uiso 1 1 calc R
C26 C 0.7510(4) 0.2271(6) 0.0307(4) 0.0165(12) Uani 1 1 d .
C27 C 0.7685(4) 0.2410(7) -0.0411(4) 0.0216(14) Uani 1 1 d .
H27 H 0.7296 0.2261 -0.0841 0.026 Uiso 1 1 calc R
C28 C 0.8414(4) 0.2760(7) -0.0504(4) 0.0204(13) Uani 1 1 d .
H28 H 0.8522 0.2857 -0.0999 0.024 Uiso 1 1 calc R
C29 C 0.8829(4) 0.2831(6) 0.0790(4) 0.0203(13) Uani 1 1 d .
H29 H 0.9233 0.2966 0.1210 0.024 Uiso 1 1 calc R
C30 C 0.8109(4) 0.2500(6) 0.0913(4) 0.0198(13) Uani 1 1 d .
H30 H 0.8015 0.2425 0.1414 0.024 Uiso 1 1 calc R
C31 C 0.6354(4) -0.0249(7) 0.0134(4) 0.0242(14) Uani 1 1 d .
H31A H 0.5990 -0.0782 -0.0219 0.029 Uiso 1 1 calc R
H31B H 0.6225 -0.0347 0.0645 0.029 Uiso 1 1 calc R
C32 C 0.7177(4) -0.0688(6) 0.0140(4) 0.0192(14) Uani 1 1 d .
C33 C 0.7439(4) -0.0852(7) -0.0539(4) 0.0224(16) Uani 1 1 d .
H33 H 0.7087 -0.0778 -0.1003 0.027 Uiso 1 1 calc R
C34 C 0.8210(4) -0.1121(7) -0.0540(4) 0.0208(15) Uani 1 1 d .
H34 H 0.8384 -0.1212 -0.1008 0.025 Uiso 1 1 calc R
C35 C 0.8458(4) -0.1145(7) 0.0748(4) 0.0204(14) Uani 1 1 d .
H35 H 0.8815 -0.1277 0.1204 0.024 Uiso 1 1 calc R
C36 C 0.7705(4) -0.0849(7) 0.0790(4) 0.0232(16) Uani 1 1 d .
H36 H 0.7551 -0.0755 0.1267 0.028 Uiso 1 1 calc R
C37 C 0.5476(3) 0.1446(7) -0.0461(4) 0.0238(14) Uani 1 1 d .
H37 H 0.5339 0.0869 -0.0906 0.029 Uiso 1 1 calc R
C38 C 0.5439(4) 0.2782(8) -0.0778(4) 0.0310(16) Uani 1 1 d .
H38A H 0.5467 0.3398 -0.0365 0.047 Uiso 1 1 calc R
H38B H 0.4950 0.2896 -0.1131 0.047 Uiso 1 1 calc R
H38C H 0.5875 0.2917 -0.1042 0.047 Uiso 1 1 calc R
C39 C 0.4829(3) 0.1258(6) 0.0013(4) 0.0209(14) Uani 1 1 d .
C40 C 0.4975(4) 0.1359(7) 0.0779(5) 0.0296(17) Uani 1 1 d .
H40 H 0.5492 0.1510 0.1029 0.036 Uiso 1 1 calc R
C41 C 0.4387(5) 0.1247(7) 0.1212(6) 0.039(2) Uani 1 1 d .
H41 H 0.4508 0.1301 0.1746 0.047 Uiso 1 1 calc R
C42 C 0.3638(5) 0.1061(8) 0.0858(6) 0.048(3) Uani 1 1 d .
H42 H 0.3236 0.1023 0.1149 0.057 Uiso 1 1 calc R
C43 C 0.3453(4) 0.0924(7) 0.0071(6) 0.036(2) Uani 1 1 d .
C44 C 0.2677(5) 0.0719(8) -0.0317(7) 0.046(3) Uani 1 1 d .
H44 H 0.2270 0.0646 -0.0033 0.055 Uiso 1 1 calc R
C45 C 0.2512(5) 0.0629(8) -0.1050(8) 0.058(3) Uani 1 1 d .
H45 H 0.1987 0.0518 -0.1286 0.070 Uiso 1 1 calc R
C46 C 0.3094(5) 0.0691(9) -0.1507(6) 0.049(3) Uani 1 1 d .
H46 H 0.2964 0.0589 -0.2038 0.058 Uiso 1 1 calc R
C47 C 0.3844(4) 0.0902(7) -0.1167(5) 0.0373(19) Uani 1 1 d .
H47 H 0.4238 0.0973 -0.1465 0.045 Uiso 1 1 calc R
C48 C 0.4042(4) 0.1016(7) -0.0364(5) 0.0270(16) Uani 1 1 d .
C49 C 0.4643(4) 0.4467(7) 0.2607(4) 0.0258(15) Uani 1 1 d .
C50 C 0.6291(5) 0.3948(7) 0.7077(5) 0.0254(16) Uani 1 1 d .
C51 C 0.8486(5) 0.5714(8) 0.7990(5) 0.038(2) Uani 1 1 d .
C52 C 1.0872(5) 0.5795(8) 0.2270(4) 0.0293(17) Uani 1 1 d .
C53 C 0.0620(6) 0.5675(10) 0.7195(6) 0.057(3) Uani 1 1 d .
H53A H 0.0833 0.5736 0.7735 0.086 Uiso 1 1 calc R
H53B H 0.0279 0.4930 0.7103 0.086 Uiso 1 1 calc R
H53C H 0.0323 0.6447 0.7031 0.086 Uiso 1 1 calc R
C54 C 0.6187(7) 0.8506(14) 0.2658(7) 0.073(4) Uani 1 1 d .
H54A H 0.6226 0.8738 0.3191 0.109 Uiso 1 1 calc R
H54B H 0.6182 0.7576 0.2610 0.109 Uiso 1 1 calc R
H54C H 0.5707 0.8858 0.2368 0.109 Uiso 1 1 calc R
C55 C 0.6713(5) 0.2269(10) 0.2547(5) 0.043(2) Uani 1 1 d .
H55A H 0.6825 0.2599 0.3063 0.064 Uiso 1 1 calc R
H55B H 0.6208 0.1837 0.2463 0.064 Uiso 1 1 calc R
H55C H 0.6698 0.2977 0.2189 0.064 Uiso 1 1 calc R
C56 C 0.8635(6) 0.7337(10) 0.2729(5) 0.049(2) Uani 1 1 d .
H56A H 0.9186 0.7534 0.2894 0.074 Uiso 1 1 calc R
H56B H 0.8490 0.7496 0.2186 0.074 Uiso 1 1 calc R
H56C H 0.8541 0.6440 0.2834 0.074 Uiso 1 1 calc R
F1 F 0.4975(3) 0.3965(5) 0.2071(3) 0.0410(12) Uani 1 1 d .
F2 F 0.3954(3) 0.3854(6) 0.2563(3) 0.0448(14) Uani 1 1 d .
F3 F 0.4496(3) 0.5675(5) 0.2447(3) 0.0475(13) Uani 1 1 d .
F4 F 0.6018(5) 0.3849(7) 0.7699(3) 0.067(2) Uani 1 1 d .
F5 F 0.6667(4) 0.5026(6) 0.7100(4) 0.069(2) Uani 1 1 d .
F6 F 0.6784(3) 0.2991(6) 0.7057(3) 0.0533(15) Uani 1 1 d .
F7 F 0.7890(3) 0.6494(6) 0.7999(3) 0.0479(13) Uani 1 1 d .
F8 F 0.8239(4) 0.4527(6) 0.7965(4) 0.068(2) Uani 1 1 d .
F9 F 0.8746(3) 0.5940(6) 0.7335(3) 0.0481(14) Uani 1 1 d .
F10 F 1.0667(3) 0.6315(5) 0.2886(3) 0.0441(13) Uani 1 1 d .
F11 F 1.1506(3) 0.6427(5) 0.2150(3) 0.0429(13) Uani 1 1 d .
F12 F 1.1062(3) 0.4618(5) 0.2418(3) 0.0440(12) Uani 1 1 d .
Hg1 Hg 0.486711(12) 0.657626(19) 0.510496(14) 0.01698(7) Uani 1 1 d .
Hg2 Hg 1.010992(13) 0.343158(19) -0.005618(14) 0.01674(7) Uani 1 1 d .
N1 N 0.1265(3) 0.3664(5) 0.4813(3) 0.0158(12) Uani 1 1 d .
N2 N 0.3957(3) 0.2033(5) 0.4715(3) 0.0173(11) Uani 1 1 d .
N3 N 0.3694(3) 0.6125(6) 0.4983(3) 0.0155(11) Uani 1 1 d .
N4 N 0.6271(3) 0.1074(6) -0.0096(3) 0.0151(11) Uani 1 1 d .
N5 N 0.8982(3) 0.2969(5) 0.0094(3) 0.0173(11) Uani 1 1 d .
N6 N 0.8713(3) -0.1257(5) 0.0098(3) 0.0165(12) Uani 1 1 d .
O1 O 0.4770(3) 0.4808(6) 0.4046(3) 0.0293(12) Uani 1 1 d .
O2 O 0.5938(3) 0.4944(5) 0.3471(3) 0.0299(11) Uani 1 1 d .
O3 O 0.5333(3) 0.2894(5) 0.3622(3) 0.0257(11) Uani 1 1 d .
O4 O 0.5077(3) 0.5057(5) 0.6361(3) 0.0295(13) Uani 1 1 d .
O5 O 0.5144(3) 0.2699(5) 0.6294(3) 0.0349(14) Uani 1 1 d .
O6 O 0.5904(4) 0.4006(8) 0.5612(4) 0.052(2) Uani 1 1 d .
O7 O 0.8856(4) 0.5840(6) 0.9422(3) 0.0402(14) Uani 1 1 d .
O8 O 0.9434(3) 0.7334(4) 0.8696(3) 0.0211(10) Uani 1 1 d .
O9 O 0.9830(4) 0.5082(6) 0.8750(4) 0.0467(19) Uani 1 1 d .
O10 O 1.0412(3) 0.5407(6) 0.0861(3) 0.0279(12) Uani 1 1 d .
O11 O 0.9452(3) 0.5265(6) 0.1684(3) 0.0344(13) Uani 1 1 d .
O12 O 0.9984(3) 0.7333(5) 0.1397(3) 0.0252(12) Uani 1 1 d .
O13 O 0.1246(5) 0.5545(8) 0.6777(5) 0.066(2) Uani 1 1 d .
H13A H 0.1667 0.5448 0.7079 0.100 Uiso 1 1 calc R
O14 O 0.6819(5) 0.8996(8) 0.2386(6) 0.078(3) Uani 1 1 d .
O15 O 0.7295(4) 0.1400(7) 0.2437(4) 0.059(2) Uani 1 1 d .
H15 H 0.7099 0.0822 0.2141 0.089 Uiso 1 1 calc R
O16 O 0.8180(5) 0.8126(8) 0.3128(5) 0.065(2) Uani 1 1 d .
H16A H 0.7881 0.8578 0.2819 0.098 Uiso 1 1 calc R
S1 S 0.52405(10) 0.42587(17) 0.35397(10) 0.0183(3) Uani 1 1 d .
S2 S 0.55046(10) 0.39213(19) 0.62503(12) 0.0242(4) Uani 1 1 d .
S3 S 0.92429(10) 0.60104(19) 0.87965(10) 0.0237(4) Uani 1 1 d .
S4 S 1.00860(9) 0.59627(17) 0.14581(9) 0.0192(3) Uani 1 1 d .

loop_
_atom_site_aniso_label
_atom_site_aniso_U_11
_atom_site_aniso_U_22
_atom_site_aniso_U_33
_atom_site_aniso_U_23
_atom_site_aniso_U_13
_atom_site_aniso_U_12
C1 0.002(2) 0.026(3) 0.028(3) -0.003(3) -0.002(2) -0.001(2)
C2 0.009(3) 0.009(3) 0.026(3) -0.002(2) -0.004(3) 0.003(2)
C3 0.013(3) 0.022(3) 0.023(3) 0.000(3) -0.001(2) 0.002(2)
C4 0.016(3) 0.017(3) 0.029(4) -0.002(3) 0.002(3) 0.003(2)
C5 0.013(3) 0.019(3) 0.022(3) 0.001(3) -0.003(3) 0.001(2)
C6 0.015(3) 0.014(3) 0.033(4) 0.002(3) 0.006(3) 0.003(2)
C7 0.005(3) 0.016(3) 0.033(4) 0.002(3) -0.002(3) -0.004(2)
C8 0.006(3) 0.007(3) 0.028(3) 0.000(2) -0.001(2) 0.002(2)
C9 0.014(3) 0.016(3) 0.027(3) -0.002(3) -0.004(3) -0.002(2)
C10 0.021(3) 0.022(4) 0.015(3) 0.001(3) -0.003(3) -0.006(3)
C11 0.014(3) 0.018(3) 0.029(3) -0.005(3) 0.002(3) -0.006(3)
C12 0.012(3) 0.025(4) 0.024(3) -0.002(3) 0.003(3) -0.004(2)
C13 0.008(3) 0.013(3) 0.029(3) 0.004(2) -0.001(2) 0.001(2)
C14 0.015(3) 0.017(3) 0.042(4) 0.012(3) -0.002(3) -0.002(2)
C15 0.012(3) 0.003(2) 0.035(3) 0.000(3) -0.002(3) -0.001(2)
C16 0.008(3) 0.025(4) 0.029(3) 0.002(3) -0.003(2) 0.002(2)
C17 0.017(3) 0.035(4) 0.029(4) 0.003(3) -0.012(3) 0.001(3)
C18 0.012(3) 0.028(4) 0.044(5) 0.007(3) -0.010(3) -0.003(3)
C19 0.010(3) 0.021(3) 0.048(4) 0.004(3) -0.003(3) 0.001(2)
C20 0.014(3) 0.020(4) 0.083(8) 0.014(4) 0.015(4) 0.007(3)
C21 0.026(4) 0.021(4) 0.083(7) 0.003(4) 0.030(5) 0.008(3)
C22 0.044(5) 0.027(4) 0.053(5) -0.002(4) 0.025(4) -0.008(4)
C23 0.018(3) 0.016(3) 0.041(4) -0.010(3) 0.006(3) -0.009(3)
C24 0.013(3) 0.002(3) 0.040(4) 0.006(3) 0.000(3) 0.003(2)
C25 0.017(3) 0.017(3) 0.032(4) -0.006(3) 0.008(3) -0.002(2)
C26 0.011(3) 0.008(3) 0.027(3) -0.004(2) -0.004(2) -0.003(2)
C27 0.012(3) 0.020(3) 0.031(4) -0.007(3) -0.002(3) -0.001(3)
C28 0.015(3) 0.025(3) 0.019(3) 0.002(3) -0.002(3) 0.004(3)
C29 0.014(3) 0.016(3) 0.030(4) -0.002(3) 0.001(3) 0.001(2)
C30 0.017(3) 0.020(3) 0.021(3) -0.002(3) -0.003(3) -0.001(2)
C31 0.014(3) 0.024(4) 0.035(4) -0.005(3) 0.005(3) -0.006(3)
C32 0.016(3) 0.009(3) 0.034(4) 0.006(3) 0.006(3) 0.003(2)
C33 0.012(3) 0.028(4) 0.025(4) -0.003(3) -0.004(3) -0.003(3)
C34 0.015(3) 0.021(3) 0.027(4) -0.003(3) 0.003(3) 0.004(3)
C35 0.022(3) 0.013(3) 0.025(4) 0.002(3) 0.003(3) 0.003(3)
C36 0.023(3) 0.024(4) 0.025(4) -0.005(3) 0.010(3) -0.005(3)
C37 0.007(3) 0.035(4) 0.029(3) -0.003(3) 0.000(3) -0.003(3)
C38 0.020(3) 0.038(4) 0.034(4) 0.005(3) 0.004(3) -0.001(3)
C39 0.008(3) 0.009(3) 0.044(4) -0.005(3) 0.002(3) -0.001(2)
C40 0.022(3) 0.025(4) 0.045(4) 0.002(3) 0.013(3) 0.002(3)
C41 0.042(5) 0.024(4) 0.060(6) -0.006(4) 0.028(4) -0.003(3)
C42 0.039(5) 0.023(4) 0.095(8) 0.004(5) 0.046(5) 0.002(4)
C43 0.013(3) 0.016(4) 0.080(6) 0.006(4) 0.009(4) 0.001(3)
C44 0.016(4) 0.019(4) 0.104(9) 0.016(5) 0.013(5) -0.002(3)
C45 0.017(4) 0.023(4) 0.126(10) 0.019(5) -0.011(5) -0.006(3)
C46 0.026(4) 0.034(5) 0.077(7) 0.002(5) -0.017(4) -0.006(4)
C47 0.015(3) 0.020(4) 0.069(6) 0.002(4) -0.014(4) 0.001(3)
C48 0.014(3) 0.003(3) 0.062(5) -0.003(3) 0.000(3) -0.001(3)
C49 0.033(4) 0.017(3) 0.025(4) 0.001(3) -0.002(3) -0.006(3)
C50 0.027(4) 0.015(3) 0.029(4) -0.002(3) -0.009(3) -0.008(3)
C51 0.038(5) 0.012(4) 0.052(5) -0.002(3) -0.020(4) -0.010(3)
C52 0.031(4) 0.037(5) 0.016(3) 0.007(3) -0.008(3) -0.008(3)
C53 0.064(7) 0.045(6) 0.067(7) 0.007(5) 0.023(6) 0.004(5)
C54 0.065(7) 0.093(10) 0.066(7) -0.001(7) 0.025(6) -0.011(7)
C55 0.039(5) 0.054(6) 0.036(5) 0.003(4) 0.009(4) 0.016(4)
C56 0.053(6) 0.046(6) 0.050(6) -0.003(5) 0.013(5) 0.005(5)
F1 0.065(3) 0.035(3) 0.023(2) 0.0016(19) 0.010(2) 0.005(2)
F2 0.024(2) 0.058(4) 0.045(3) 0.005(3) -0.015(2) -0.009(2)
F3 0.063(3) 0.032(3) 0.039(3) 0.004(2) -0.017(2) 0.009(2)
F4 0.098(6) 0.073(5) 0.029(3) -0.001(3) 0.007(3) 0.003(4)
F5 0.069(4) 0.036(3) 0.079(4) 0.016(3) -0.048(3) -0.032(3)
F6 0.033(3) 0.052(3) 0.061(3) -0.015(3) -0.028(3) 0.016(2)
F7 0.023(2) 0.064(4) 0.050(3) -0.001(3) -0.013(2) -0.010(2)
F8 0.080(4) 0.032(3) 0.075(4) 0.007(3) -0.034(4) -0.028(3)
F9 0.060(3) 0.052(3) 0.027(2) -0.002(3) -0.007(2) 0.009(3)
F10 0.054(3) 0.047(3) 0.027(2) -0.008(2) -0.003(2) -0.004(2)
F11 0.024(2) 0.053(3) 0.043(3) 0.011(2) -0.016(2) -0.015(2)
F12 0.044(3) 0.032(3) 0.047(3) 0.014(2) -0.016(2) 0.005(2)
Hg1 0.00783(12) 0.01770(15) 0.02463(14) 0.00005(12) 0.00076(10) -0.00252(10)
Hg2 0.01012(14) 0.01605(14) 0.02339(13) 0.00019(11) 0.00118(11) -0.00293(10)
N1 0.009(2) 0.007(3) 0.031(3) -0.006(2) 0.002(2) -0.0003(19)
N2 0.007(2) 0.013(3) 0.030(3) 0.003(2) -0.003(2) 0.0025(19)
N3 0.006(2) 0.013(3) 0.026(3) -0.001(2) -0.002(2) -0.003(2)
N4 0.006(2) 0.011(3) 0.027(3) 0.000(2) -0.002(2) 0.000(2)
N5 0.009(2) 0.020(3) 0.021(3) -0.005(2) -0.002(2) -0.006(2)
N6 0.015(3) 0.008(3) 0.025(3) 0.002(2) 0.001(2) 0.002(2)
O1 0.030(3) 0.032(3) 0.023(3) -0.011(2) -0.001(2) 0.004(3)
O2 0.020(2) 0.028(3) 0.041(3) 0.002(2) 0.001(2) -0.006(2)
O3 0.019(2) 0.023(3) 0.034(3) 0.003(2) 0.001(2) 0.000(2)
O4 0.026(3) 0.021(3) 0.040(3) -0.002(2) 0.002(2) -0.002(2)
O5 0.021(3) 0.021(3) 0.055(4) 0.004(3) -0.014(3) -0.007(2)
O6 0.031(3) 0.083(6) 0.040(4) -0.001(3) 0.003(3) 0.012(3)
O7 0.044(3) 0.041(4) 0.034(3) 0.004(3) 0.002(3) -0.008(3)
O8 0.022(2) 0.012(2) 0.026(3) -0.0021(19) -0.005(2) -0.0029(19)
O9 0.059(4) 0.029(4) 0.049(4) 0.005(3) 0.000(3) 0.033(3)
O10 0.023(3) 0.032(3) 0.027(3) -0.010(2) -0.002(2) 0.001(2)
O11 0.018(3) 0.033(3) 0.050(3) 0.002(3) 0.001(2) -0.008(2)
O12 0.031(3) 0.020(3) 0.022(3) -0.001(2) -0.003(2) 0.011(2)
O13 0.063(5) 0.054(5) 0.082(5) -0.008(4) 0.014(4) -0.012(4)
O14 0.078(6) 0.069(6) 0.096(7) -0.002(5) 0.044(6) -0.004(5)
O15 0.060(4) 0.048(4) 0.076(5) 0.016(4) 0.031(4) 0.021(3)
O16 0.052(5) 0.056(5) 0.084(5) -0.007(4) 0.005(4) 0.006(4)
S1 0.0143(7) 0.0159(7) 0.0222(9) -0.0020(6) -0.0036(6) 0.0003(6)
S2 0.0128(7) 0.0199(8) 0.0350(10) -0.0018(7) -0.0092(7) 0.0000(7)
S3 0.0228(8) 0.0148(8) 0.0285(9) -0.0004(7) -0.0092(7) -0.0009(7)
S4 0.0152(7) 0.0166(8) 0.0228(8) 0.0001(7) -0.0052(7) 0.0002(7)

loop_
_atom_type_symbol
_atom_type_description
_atom_type_scat_dispersion_real
_atom_type_scat_dispersion_imag
_atom_type_scat_source
C C 0.0033 0.0016 'International Tables Vol C Tables 4.2.6.8 and 6.1.1.4'
H H 0.0000 0.0000 'International Tables Vol C Tables 4.2.6.8 and 6.1.1.4'
N N 0.0061 0.0033 'International Tables Vol C Tables 4.2.6.8 and 6.1.1.4'
O O 0.0106 0.0060 'International Tables Vol C Tables 4.2.6.8 and 6.1.1.4'
F F 0.0171 0.0103 'International Tables Vol C Tables 4.2.6.8 and 6.1.1.4'
S S 0.1246 0.1234 'International Tables Vol C Tables 4.2.6.8 and 6.1.1.4'
Hg Hg -2.3894 9.2266 'International Tables Vol C Tables 4.2.6.8 and 6.1.1.4'

loop_
_geom_angle_atom_site_label_1
_geom_angle_atom_site_label_2
_geom_angle_atom_site_label_3
_geom_angle
_geom_angle_site_symmetry_1
_geom_angle_site_symmetry_3
N1 C1 C2 113.1(5) . .
N1 C1 H1A 109.0 . .
C2 C1 H1A 109.0 . .
N1 C1 H1B 109.0 . .
C2 C1 H1B 109.0 . .
H1A C1 H1B 107.8 . .
C6 C2 C3 118.9(6) . .
C6 C2 C1 122.5(6) . .
C3 C2 C1 118.5(6) . .
C4 C3 C2 119.4(6) . .
C4 C3 H3 120.3 . .
C2 C3 H3 120.3 . .
N2 C4 C3 120.1(6) . .
N2 C4 H4 120.0 . .
C3 C4 H4 120.0 . .
N2 C5 C6 121.3(6) . .
N2 C5 H5 119.3 . .
C6 C5 H5 119.3 . .
C5 C6 C2 119.5(6) . .
C5 C6 H6 120.2 . .
C2 C6 H6 120.2 . .
N1 C7 C8 110.2(5) . .
N1 C7 H7A 109.6 . .
C8 C7 H7A 109.6 . .
N1 C7 H7B 109.6 . .
C8 C7 H7B 109.6 . .
H7A C7 H7B 108.1 . .
C12 C8 C9 118.2(6) . .
C12 C8 C7 120.2(6) . .
C9 C8 C7 121.5(6) . .
C10 C9 C8 119.9(6) . .
C10 C9 H9 120.1 . .
C8 C9 H9 120.1 . .
N3 C10 C9 121.2(6) . .
N3 C10 H10 119.4 . .
C9 C10 H10 119.4 . .
N3 C11 C12 120.0(6) . .
N3 C11 H11 120.0 . .
C12 C11 H11 120.0 . .
C8 C12 C11 120.3(6) . .
C8 C12 H12 119.8 . .
C11 C12 H12 119.8 . .
N1 C13 C14 110.2(5) . .
N1 C13 C15 115.8(5) . .
C14 C13 C15 110.3(5) . .
N1 C13 H13 106.7 . .
C14 C13 H13 106.7 . .
C15 C13 H13 106.7 . .
C13 C14 H14A 109.5 . .
C13 C14 H14B 109.5 . .
H14A C14 H14B 109.5 . .
C13 C14 H14C 109.5 . .
H14A C14 H14C 109.5 . .
H14B C14 H14C 109.5 . .
C16 C15 C24 119.6(6) . .
C16 C15 C13 121.5(6) . .
C24 C15 C13 118.9(6) . .
C15 C16 C17 121.9(6) . .
C15 C16 H16 119.0 . .
C17 C16 H16 119.0 . .
C18 C17 C16 118.7(7) . .
C18 C17 H17 120.7 . .
C16 C17 H17 120.7 . .
C17 C18 C19 121.9(7) . .
C17 C18 H18 119.0 . .
C19 C18 H18 119.0 . .
C18 C19 C20 121.7(7) . .
C18 C19 C24 119.0(6) . .
C20 C19 C24 119.2(8) . .
C21 C20 C19 121.1(8) . .
C21 C20 H20 119.5 . .
C19 C20 H20 119.5 . .
C20 C21 C22 120.5(7) . .
C20 C21 H21 119.7 . .
C22 C21 H21 119.7 . .
C23 C22 C21 120.4(8) . .
C23 C22 H22 119.8 . .
C21 C22 H22 119.8 . .
C22 C23 C24 121.3(8) . .
C22 C23 H23 119.3 . .
C24 C23 H23 119.3 . .
C15 C24 C23 124.0(6) . .
C15 C24 C19 118.7(7) . .
C23 C24 C19 117.3(6) . .
N4 C25 C26 113.9(5) . .
N4 C25 H25A 108.8 . .
C26 C25 H25A 108.8 . .
N4 C25 H25B 108.8 . .
C26 C25 H25B 108.8 . .
H25A C25 H25B 107.7 . .
C27 C26 C30 116.8(6) . .
C27 C26 C25 123.3(6) . .
C30 C26 C25 119.9(6) . .
C28 C27 C26 120.5(7) . .
C28 C27 H27 119.8 . .
C26 C27 H27 119.8 . .
N5 C28 C27 121.3(6) . .
N5 C28 H28 119.3 . .
C27 C28 H28 119.3 . .
N5 C29 C30 121.7(6) . .
N5 C29 H29 119.1 . .
C30 C29 H29 119.1 . .
C29 C30 C26 120.4(6) . .
C29 C30 H30 119.8 . .
C26 C30 H30 119.8 . .
N4 C31 C32 110.0(5) . .
N4 C31 H31A 109.7 . .
C32 C31 H31A 109.7 . .
N4 C31 H31B 109.7 . .
C32 C31 H31B 109.7 . .
H31A C31 H31B 108.2 . .
C36 C32 C33 117.3(6) . .
C36 C32 C31 122.9(6) . .
C33 C32 C31 119.7(7) . .
C34 C33 C32 120.2(7) . .
C34 C33 H33 119.9 . .
C32 C33 H33 119.9 . .
N6 C34 C33 121.4(7) . .
N6 C34 H34 119.3 . .
C33 C34 H34 119.3 . .
N6 C35 C36 123.1(7) . .
N6 C35 H35 118.5 . .
C36 C35 H35 118.5 . .
C32 C36 C35 119.4(7) . .
C32 C36 H36 120.3 . .
C35 C36 H36 120.3 . .
N4 C37 C38 112.7(5) . .
N4 C37 C39 116.3(6) . .
C38 C37 C39 109.9(6) . .
N4 C37 H37 105.7 . .
C38 C37 H37 105.7 . .
C39 C37 H37 105.7 . .
C37 C38 H38A 109.5 . .
C37 C38 H38B 109.5 . .
H38A C38 H38B 109.5 . .
C37 C38 H38C 109.5 . .
H38A C38 H38C 109.5 . .
H38B C38 H38C 109.5 . .
C40 C39 C48 118.7(6) . .
C40 C39 C37 121.7(6) . .
C48 C39 C37 119.5(6) . .
C39 C40 C41 122.2(7) . .
C39 C40 H40 118.9 . .
C41 C40 H40 118.9 . .
C42 C41 C40 119.4(9) . .
C42 C41 H41 120.3 . .
C40 C41 H41 120.3 . .
C41 C42 C43 121.0(7) . .
C41 C42 H42 119.5 . .
C43 C42 H42 119.5 . .
C48 C43 C42 119.7(7) . .
C48 C43 C44 117.8(9) . .
C42 C43 C44 122.5(8) . .
C45 C44 C43 121.7(9) . .
C45 C44 H44 119.2 . .
C43 C44 H44 119.2 . .
C44 C45 C46 122.1(8) . .
C44 C45 H45 119.0 . .
C46 C45 H45 119.0 . .
C47 C46 C45 118.6(10) . .
C47 C46 H46 120.7 . .
C45 C46 H46 120.7 . .
C46 C47 C48 120.6(8) . .
C46 C47 H47 119.7 . .
C48 C47 H47 119.7 . .
C43 C48 C47 119.2(7) . .
C43 C48 C39 118.9(8) . .
C47 C48 C39 121.9(7) . .
F3 C49 F1 108.5(6) . .
F3 C49 F2 107.9(7) . .
F1 C49 F2 105.6(6) . .
F3 C49 S1 112.0(5) . .
F1 C49 S1 111.7(5) . .
F2 C49 S1 110.8(5) . .
F4 C50 F5 107.6(8) . .
F4 C50 F6 107.6(7) . .
F5 C50 F6 109.2(7) . .
F4 C50 S2 111.1(6) . .
F5 C50 S2 109.8(6) . .
F6 C50 S2 111.3(6) . .
F8 C51 F7 109.3(8) . .
F8 C51 F9 107.1(8) . .
F7 C51 F9 106.7(7) . .
F8 C51 S3 112.3(6) . .
F7 C51 S3 110.5(6) . .
F9 C51 S3 110.9(6) . .
F12 C52 F10 108.3(6) . .
F12 C52 F11 108.4(7) . .
F10 C52 F11 106.4(7) . .
F12 C52 S4 112.7(6) . .
F10 C52 S4 110.4(6) . .
F11 C52 S4 110.4(5) . .
O13 C53 H53A 109.5 . .
O13 C53 H53B 109.5 . .
H53A C53 H53B 109.5 . .
O13 C53 H53C 109.5 . .
H53A C53 H53C 109.5 . .
H53B C53 H53C 109.5 . .
O14 C54 H54A 109.5 . .
O14 C54 H54B 109.5 . .
H54A C54 H54B 109.5 . .
O14 C54 H54C 109.5 . .
H54A C54 H54C 109.5 . .
H54B C54 H54C 109.5 . .
O15 C55 H55A 109.5 . .
O15 C55 H55B 109.5 . .
H55A C55 H55B 109.5 . .
O15 C55 H55C 109.5 . .
H55A C55 H55C 109.5 . .
H55B C55 H55C 109.5 . .
O16 C56 H56A 109.5 . .
O16 C56 H56B 109.5 . .
H56A C56 H56B 109.5 . .
O16 C56 H56C 109.5 . .
H56A C56 H56C 109.5 . .
H56B C56 H56C 109.5 . .
N3 Hg1 N2 177.1(2) . 2_656
N3 Hg1 O1 80.1(2) . .
N2 Hg1 O1 102.07(19) 2_656 .
N5 Hg2 N6 173.1(2) . 2_755
N5 Hg2 O10 100.91(19) . .
N6 Hg2 O10 79.17(19) 2_755 .
N5 Hg2 O12 96.27(19) . 2_745
N6 Hg2 O12 86.4(2) 2_755 2_745
O10 Hg2 O12 151.86(16) . 2_745
C1 N1 C13 120.1(5) . .
C1 N1 C7 113.5(5) . .
C13 N1 C7 112.9(5) . .
C5 N2 C4 120.8(5) . .
C5 N2 Hg1 122.5(4) . 2_646
C4 N2 Hg1 116.7(4) . 2_646
C10 N3 C11 120.3(5) . .
C10 N3 Hg1 120.0(4) . .
C11 N3 Hg1 119.6(4) . .
C31 N4 C25 113.4(6) . .
C31 N4 C37 114.7(5) . .
C25 N4 C37 117.6(5) . .
C29 N5 C28 119.3(5) . .
C29 N5 Hg2 119.8(4) . .
C28 N5 Hg2 120.9(4) . .
C34 N6 C35 118.6(6) . .
C34 N6 Hg2 119.3(4) . 2_745
C35 N6 Hg2 122.0(5) . 2_745
S1 O1 Hg1 139.5(3) . .
S4 O10 Hg2 136.7(3) . .
S4 O12 Hg2 119.1(3) . 2_755
C53 O13 H13A 109.5 . .
C55 O15 H15 109.5 . .
C56 O16 H16A 109.5 . .
O2 S1 O3 115.0(3) . .
O2 S1 O1 116.1(3) . .
O3 S1 O1 113.2(4) . .
O2 S1 C49 102.5(3) . .
O3 S1 C49 104.4(3) . .
O1 S1 C49 103.5(3) . .
O5 S2 O4 119.1(3) . .
O5 S2 O6 112.1(4) . .
O4 S2 O6 113.3(4) . .
O5 S2 C50 104.0(3) . .
O4 S2 C50 102.0(4) . .
O6 S2 C50 104.1(4) . .
O7 S3 O9 114.1(4) . .
O7 S3 O8 111.9(4) . .
O9 S3 O8 117.5(4) . .
O7 S3 C51 103.3(4) . .
O9 S3 C51 105.5(4) . .
O8 S3 C51 102.5(3) . .
O10 S4 O11 115.7(4) . .
O10 S4 O12 114.1(4) . .
O11 S4 O12 115.6(3) . .
O10 S4 C52 102.6(3) . .
O11 S4 C52 103.4(3) . .
O12 S4 C52 102.8(4) . .

loop_
_geom_bond_atom_site_label_1
_geom_bond_atom_site_label_2
_geom_bond_distance
_geom_bond_site_symmetry_2
C1 N1 1.447(8) .
C1 C2 1.530(8) .
C1 H1A 0.9900 .
C1 H1B 0.9900 .
C2 C6 1.382(9) .
C2 C3 1.396(9) .
C3 C4 1.378(9) .
C3 H3 0.9500 .
C4 N2 1.361(9) .
C4 H4 0.9500 .
C5 N2 1.330(8) .
C5 C6 1.372(9) .
C5 H5 0.9500 .
C6 H6 0.9500 .
C7 N1 1.470(8) .
C7 C8 1.530(8) .
C7 H7A 0.9900 .
C7 H7B 0.9900 .
C8 C12 1.381(9) .
C8 C9 1.383(9) .
C9 C10 1.378(9) .
C9 H9 0.9500 .
C10 N3 1.343(9) .
C10 H10 0.9500 .
C11 N3 1.347(9) .
C11 C12 1.393(9) .
C11 H11 0.9500 .
C12 H12 0.9500 .
C13 N1 1.467(8) .
C13 C14 1.503(8) .
C13 C15 1.560(9) .
C13 H13 1.0000 .
C14 H14A 0.9800 .
C14 H14B 0.9800 .
C14 H14C 0.9800 .
C15 C16 1.371(9) .
C15 C24 1.408(9) .
C16 C17 1.415(9) .
C16 H16 0.9500 .
C17 C18 1.364(10) .
C17 H17 0.9500 .
C18 C19 1.391(12) .
C18 H18 0.9500 .
C19 C20 1.431(10) .
C19 C24 1.444(9) .
C20 C21 1.351(15) .
C20 H20 0.9500 .
C21 C22 1.413(14) .
C21 H21 0.9500 .
C22 C23 1.376(10) .
C22 H22 0.9500 .
C23 C24 1.429(10) .
C23 H23 0.9500 .
C25 N4 1.454(9) .
C25 C26 1.529(9) .
C25 H25A 0.9900 .
C25 H25B 0.9900 .
C26 C27 1.389(10) .
C26 C30 1.395(9) .
C27 C28 1.366(9) .
C27 H27 0.9500 .
C28 N5 1.348(8) .
C28 H28 0.9500 .
C29 N5 1.335(9) .
C29 C30 1.363(9) .
C29 H29 0.9500 .
C30 H30 0.9500 .
C31 N4 1.450(10) .
C31 C32 1.510(9) .
C31 H31A 0.9900 .
C31 H31B 0.9900 .
C32 C36 1.368(10) .
C32 C33 1.392(10) .
C33 C34 1.378(9) .
C33 H33 0.9500 .
C34 N6 1.327(9) .
C34 H34 0.9500 .
C35 N6 1.328(9) .
C35 C36 1.370(9) .
C35 H35 0.9500 .
C36 H36 0.9500 .
C37 N4 1.482(8) .
C37 C38 1.511(11) .
C37 C39 1.548(8) .
C37 H37 1.0000 .
C38 H38A 0.9800 .
C38 H38B 0.9800 .
C38 H38C 0.9800 .
C39 C40 1.362(11) .
C39 C48 1.447(9) .
C40 C41 1.402(10) .
C40 H40 0.9500 .
C41 C42 1.366(13) .
C41 H41 0.9500 .
C42 C43 1.405(14) .
C42 H42 0.9500 .
C43 C48 1.404(11) .
C43 C44 1.430(12) .
C44 C45 1.305(16) .
C44 H44 0.9500 .
C45 C46 1.419(15) .
C45 H45 0.9500 .
C46 C47 1.365(11) .
C46 H46 0.9500 .
C47 C48 1.431(12) .
C47 H47 0.9500 .
C49 F3 1.316(8) .
C49 F1 1.323(9) .
C49 F2 1.358(9) .
C49 S1 1.827(7) .
C50 F4 1.297(10) .
C50 F5 1.306(9) .
C50 F6 1.330(9) .
C50 S2 1.840(8) .
C51 F8 1.317(9) .
C51 F7 1.328(11) .
C51 F9 1.358(12) .
C51 S3 1.811(8) .
C52 F12 1.295(10) .
C52 F10 1.341(9) .
C52 F11 1.344(9) .
C52 S4 1.830(8) .
C53 O13 1.442(12) .
C53 H53A 0.9800 .
C53 H53B 0.9800 .
C53 H53C 0.9800 .
C54 O14 1.386(13) .
C54 H54A 0.9800 .
C54 H54B 0.9800 .
C54 H54C 0.9800 .
C55 O15 1.408(10) .
C55 H55A 0.9800 .
C55 H55B 0.9800 .
C55 H55C 0.9800 .
C56 O16 1.427(11) .
C56 H56A 0.9800 .
C56 H56B 0.9800 .
C56 H56C 0.9800 .
Hg1 N3 2.081(5) .
Hg1 N2 2.082(5) 2_656
Hg1 O1 2.645(5) .
Hg2 N5 2.097(5) .
Hg2 N6 2.102(5) 2_755
Hg2 O10 2.645(6) .
Hg2 O12 2.655(5) 2_745
N2 Hg1 2.082(5) 2_646
N6 Hg2 2.102(5) 2_745
O1 S1 1.453(5) .
O2 S1 1.441(5) .
O3 S1 1.447(6) .
O4 S2 1.441(6) .
O5 S2 1.438(6) .
O6 S2 1.451(7) .
O7 S3 1.424(6) .
O8 S3 1.447(5) .
O9 S3 1.429(6) .
O10 S4 1.429(5) .
O11 S4 1.447(5) .
O12 S4 1.451(5) .
O12 Hg2 2.655(5) 2_755
O13 H13A 0.8400 .
O15 H15 0.8400 .
O16 H16A 0.8400 .
